data_2002193
loop_
_publ_author_name
'Mueller-Buschbaum, Hk'
'Scheunemann, K'

_publ_section_title 'Zur Kenntnis von Nd2 Ti O5'
_journal_name_full 'Journal of Inorganic and Nuclear Chemistry'
_journal_page_first 1091
_journal_page_last 1098
_journal_paper_doi 10.1016/0022-1902(73)80181-2
_journal_volume 35
_journal_year 1973
_chemical_formula_structural 'Nd2 Ti O5'
_chemical_formula_sum 'Nd2 O5 Ti'
_chemical_name_systematic 'Dineodymium titanium oxide'
_space_group_IT_number 62
_symmetry_cell_setting orthorhombic
_symmetry_Int_Tables_number 62
_symmetry_space_group_name_Hall '-P 2c 2n'
_symmetry_space_group_name_H-M 'P n a m'
_cell_angle_alpha 90
_cell_angle_beta 90
_cell_angle_gamma 90
_cell_formula_units_Z 4
_cell_length_a 10.72
_cell_length_b 11.361
_cell_length_c 3.84
_cell_volume 467.7
_refine_ls_R_factor_all 0.073
_cod_database_code 2002193

loop_
_symmetry_equiv_pos_as_xyz
x,y,z
1/2+x,1/2-y,1/2-z
-x,-y,1/2+z
1/2-x,1/2+y,-z
-x,-y,-z
1/2-x,1/2+y,1/2+z
x,y,1/2-z
1/2+x,1/2-y,z

loop_
_atom_site_label
_atom_site_type_symbol
_atom_site_symmetry_multiplicity
_atom_site_Wyckoff_symbol
_atom_site_fract_x
_atom_site_fract_y
_atom_site_fract_z
_atom_site_occupancy
_atom_site_attached_hydrogens
_atom_site_calc_flag
Nd1 Nd3+ 4 c 0.1364 0.0592 0.25 1. 0 d
Nd2 Nd3+ 4 c 0.3958 0.219 0.75 1. 0 d
Ti1 Ti4+ 4 c 0.1851 0.3757 0.25 1. 0 d
O1 O2- 4 c 0.007 0.101 0.75 1. 0 d
O2 O2- 4 c 0.275 0.038 0.75 1. 0 d
O3 O2- 4 c 0.234 0.38 0.75 1. 0 d
O4 O2- 4 c 0.27 0.229 0.25 1. 0 d
O5 O2- 4 c 0.024 0.339 0.25 1. 0 d

loop_
_atom_type_symbol
_atom_type_oxidation_number
Nd3+ 3.000
Ti4+ 4.000
O2- -2.000
